data_2224645
loop_
_publ_author_name
'Xiao, Zhu-Ping'
'Ouyang, Yu-Zhu'
'Qin, Shi-Dong'
'Xie, Tian'
'Yang, Jia'

_publ_section_title
;
 2-(4-Bromophenyl)-<i>N</i>-(2-methoxyphenyl)acetamide
;
_journal_coeditor_code HB5263
_journal_issue 1
_journal_name_full 'Acta Crystallographica Section E'
_journal_page_first o67
_journal_paper_doi 10.1107/S1600536809051812
_journal_volume 66
_journal_year 2010
_chemical_formula_iupac 'C15 H14 Br N O2'
_chemical_formula_moiety 'C15 H14 Br N O2'
_chemical_formula_sum 'C15 H14 Br N O2'
_chemical_formula_weight 320.18
_chemical_name_systematic
;
2-(4-Bromophenyl)-N-(2-methoxyphenyl)acetamide
;
_space_group_IT_number 2
_symmetry_cell_setting triclinic
_symmetry_space_group_name_Hall '-P 1'
_symmetry_space_group_name_H-M 'P -1'
_atom_sites_solution_hydrogens geom
_atom_sites_solution_primary direct
_atom_sites_solution_secondary difmap
_audit_creation_method SHELXL-97
_cell_angle_alpha 74.61(3)
_cell_angle_beta 87.47(3)
_cell_angle_gamma 85.18(3)
_cell_formula_units_Z 2
_cell_length_a 4.851(4)
_cell_length_b 12.083(10)
_cell_length_c 12.265(10)
_cell_measurement_reflns_used 1389
_cell_measurement_temperature 296(2)
_cell_measurement_theta_max 25.97
_cell_measurement_theta_min 2.41
_cell_volume 690.5(10)
_computing_cell_refinement 'SAINT (Bruker, 2007)'
_computing_data_collection 'SMART (Bruker, 2007)'
_computing_data_reduction 'SAINT (Bruker, 2007)'
_computing_molecular_graphics 'SHELXTL (Sheldrick, 2008)'
_computing_publication_material 'SHELXL97 (Sheldrick, 2008)'
_computing_structure_refinement 'SHELXL97 (Sheldrick, 2008)'
_computing_structure_solution 'SHELXS97 (Sheldrick, 2008)'
_diffrn_ambient_temperature 296(2)
_diffrn_measured_fraction_theta_full 0.980
_diffrn_measured_fraction_theta_max 0.980
_diffrn_measurement_device_type 'Bruker SMART APEX CCD'
_diffrn_measurement_method '\f and \w scan'
_diffrn_radiation_monochromator graphite
_diffrn_radiation_source 'fine-focus sealed tube'
_diffrn_radiation_type MoK\a
_diffrn_radiation_wavelength 0.71073
_diffrn_reflns_av_R_equivalents 0.0270
_diffrn_reflns_av_sigmaI/netI 0.0789
_diffrn_reflns_limit_h_max 5
_diffrn_reflns_limit_h_min -5
_diffrn_reflns_limit_k_max 14
_diffrn_reflns_limit_k_min -10
_diffrn_reflns_limit_l_max 15
_diffrn_reflns_limit_l_min -14
_diffrn_reflns_number 3678
_diffrn_reflns_theta_full 26.00
_diffrn_reflns_theta_max 26.00
_diffrn_reflns_theta_min 1.72
_diffrn_standards_decay_% 0
_diffrn_standards_interval_count 0
_diffrn_standards_interval_time 0
_diffrn_standards_number 0
_exptl_absorpt_coefficient_mu 2.974
_exptl_absorpt_correction_T_max 0.755
_exptl_absorpt_correction_T_min 0.524
_exptl_absorpt_correction_type multi-scan
_exptl_absorpt_process_details '(SADABS; Sheldrick, 1996)'
_exptl_crystal_colour colourless
_exptl_crystal_density_diffrn 1.540
_exptl_crystal_density_method 'not measured'
_exptl_crystal_description block
_exptl_crystal_F_000 324
_exptl_crystal_size_max 0.25
_exptl_crystal_size_mid 0.20
_exptl_crystal_size_min 0.10
_refine_diff_density_max 0.787
_refine_diff_density_min -0.615
_refine_ls_extinction_method none
_refine_ls_goodness_of_fit_ref 1.013
_refine_ls_hydrogen_treatment mixed
_refine_ls_matrix_type full
_refine_ls_number_parameters 177
_refine_ls_number_reflns 2642
_refine_ls_number_restraints 0
_refine_ls_restrained_S_all 1.013
_refine_ls_R_factor_all 0.1180
_refine_ls_R_factor_gt 0.0533
_refine_ls_shift/su_max 0.000
_refine_ls_shift/su_mean 0.000
_refine_ls_structure_factor_coef Fsqd
_refine_ls_weighting_details 'calc w=1/[\s^2^(Fo^2^)+(0.0528P)^2^+0.5023P] where P=(Fo^2^+2Fc^2^)/3'
_refine_ls_weighting_scheme calc
_refine_ls_wR_factor_gt 0.1151
_refine_ls_wR_factor_ref 0.1328
_reflns_number_gt 1441
_reflns_number_total 2642
_reflns_threshold_expression I>2\s(I)
_cod_data_source_file hb5263.cif
_cod_data_source_block I
_cod_database_code 2224645
_cod_database_fobs_code 2224645

loop_
_symmetry_equiv_pos_as_xyz
'x, y, z'
'-x, -y, -z'

loop_
_atom_site_type_symbol
_atom_site_label
_atom_site_fract_x
_atom_site_fract_y
_atom_site_fract_z
_atom_site_U_iso_or_equiv
_atom_site_adp_type
_atom_site_calc_flag
_atom_site_refinement_flags
_atom_site_occupancy
_atom_site_disorder_assembly
_atom_site_disorder_group
Br Br1 -0.42219(14) 0.65388(5) 0.56611(5) 0.0755(3) Uani d . 1 . .
C C1 0.2053(9) 0.4363(4) 0.8358(4) 0.0410(12) Uani d . 1 . .
C C2 0.0778(11) 0.5420(4) 0.8452(4) 0.0501(14) Uani d . 1 . .
H H2 0.1226 0.5707 0.9049 0.060 Uiso calc R 1 . .
C C3 -0.1146(11) 0.6050(4) 0.7670(4) 0.0519(14) Uani d . 1 . .
H H3 -0.2009 0.6741 0.7753 0.062 Uiso calc R 1 . .
C C4 -0.1743(10) 0.5640(4) 0.6782(4) 0.0469(13) Uani d . 1 . .
C C5 -0.0535(11) 0.4593(4) 0.6656(4) 0.0515(14) Uani d . 1 . .
H H5 -0.0979 0.4315 0.6052 0.062 Uiso calc R 1 . .
C C6 0.1339(10) 0.3977(4) 0.7450(4) 0.0493(14) Uani d . 1 . .
H H6 0.2152 0.3277 0.7371 0.059 Uiso calc R 1 . .
C C7 0.4103(10) 0.3672(4) 0.9209(4) 0.0525(14) Uani d . 1 . .
H H7A 0.4654 0.4153 0.9669 0.063 Uiso calc R 1 . .
H H7B 0.5741 0.3452 0.8811 0.063 Uiso calc R 1 . .
C C8 0.2970(10) 0.2594(4) 0.9980(4) 0.0394(12) Uani d . 1 . .
C C9 0.4355(9) 0.0797(4) 1.1414(4) 0.0393(12) Uani d . 1 . .
C C10 0.5674(10) 0.0471(4) 1.2445(4) 0.0429(12) Uani d . 1 . .
C C11 0.5351(11) -0.0618(4) 1.3177(4) 0.0543(15) Uani d . 1 . .
H H11 0.6274 -0.0846 1.3858 0.065 Uiso calc R 1 . .
C C12 0.3679(12) -0.1345(4) 1.2889(5) 0.0589(15) Uani d . 1 . .
H H12 0.3461 -0.2064 1.3383 0.071 Uiso calc R 1 . .
C C13 0.2316(12) -0.1032(4) 1.1884(5) 0.0581(15) Uani d . 1 . .
H H13 0.1152 -0.1530 1.1708 0.070 Uiso calc R 1 . .
C C14 0.2681(10) 0.0036(4) 1.1129(4) 0.0465(13) Uani d . 1 . .
H H14 0.1811 0.0240 1.0436 0.056 Uiso calc R 1 . .
C C15 0.8674(12) 0.0996(5) 1.3693(5) 0.0636(16) Uani d . 1 . .
H H15A 0.7386 0.0774 1.4315 0.095 Uiso calc R 1 . .
H H15B 0.9569 0.1654 1.3758 0.095 Uiso calc R 1 . .
H H15C 1.0038 0.0369 1.3706 0.095 Uiso calc R 1 . .
H H1 0.645(11) 0.205(4) 1.063(4) 0.055(17) Uiso d . 1 . .
N N1 0.4851(9) 0.1880(3) 1.0651(3) 0.0432(11) Uani d . 1 . .
O O1 0.7238(7) 0.1276(3) 1.2659(3) 0.0558(10) Uani d . 1 . .
O O2 0.0524(7) 0.2422(3) 0.9995(3) 0.0567(10) Uani d . 1 . .

loop_
_atom_site_aniso_label
_atom_site_aniso_U_11
_atom_site_aniso_U_22
_atom_site_aniso_U_33
_atom_site_aniso_U_12
_atom_site_aniso_U_13
_atom_site_aniso_U_23
Br1 0.0798(5) 0.0708(4) 0.0623(4) 0.0148(3) -0.0253(3) 0.0037(3)
C1 0.033(3) 0.035(3) 0.050(3) -0.009(2) -0.005(2) 0.000(2)
C2 0.061(4) 0.039(3) 0.046(3) -0.009(3) -0.006(3) -0.003(2)
C3 0.064(4) 0.035(3) 0.053(3) 0.006(3) -0.004(3) -0.008(2)
C4 0.048(3) 0.043(3) 0.041(3) -0.001(2) -0.003(2) 0.004(2)
C5 0.062(4) 0.043(3) 0.050(3) -0.005(3) -0.007(3) -0.011(2)
C6 0.049(3) 0.035(3) 0.059(4) 0.000(2) 0.003(3) -0.007(2)
C7 0.036(3) 0.047(3) 0.065(4) -0.014(2) -0.015(3) 0.008(3)
C8 0.033(3) 0.040(3) 0.042(3) -0.006(2) -0.004(2) -0.005(2)
C9 0.034(3) 0.037(3) 0.043(3) -0.005(2) 0.002(2) -0.004(2)
C10 0.042(3) 0.035(3) 0.049(3) 0.000(2) -0.004(2) -0.008(2)
C11 0.062(4) 0.049(3) 0.044(3) 0.008(3) -0.004(3) -0.001(3)
C12 0.063(4) 0.033(3) 0.069(4) -0.002(3) 0.003(3) 0.004(3)
C13 0.061(4) 0.037(3) 0.078(4) -0.012(3) 0.000(3) -0.015(3)
C14 0.047(3) 0.043(3) 0.048(3) -0.009(2) -0.005(3) -0.008(2)
C15 0.065(4) 0.068(4) 0.058(4) -0.001(3) -0.018(3) -0.015(3)
N1 0.031(3) 0.038(2) 0.053(3) -0.011(2) -0.010(2) 0.0044(19)
O1 0.061(2) 0.054(2) 0.049(2) -0.0071(18) -0.0191(18) -0.0043(17)
O2 0.029(2) 0.056(2) 0.072(3) -0.0111(17) -0.0083(17) 0.0096(18)

loop_
_atom_type_symbol
_atom_type_description
_atom_type_scat_dispersion_real
_atom_type_scat_dispersion_imag
_atom_type_scat_source
C C 0.0033 0.0016 'International Tables Vol C Tables 4.2.6.8 and 6.1.1.4'
H H 0.0000 0.0000 'International Tables Vol C Tables 4.2.6.8 and 6.1.1.4'
N N 0.0061 0.0033 'International Tables Vol C Tables 4.2.6.8 and 6.1.1.4'
O O 0.0106 0.0060 'International Tables Vol C Tables 4.2.6.8 and 6.1.1.4'
Br Br -0.2901 2.4595 'International Tables Vol C Tables 4.2.6.8 and 6.1.1.4'

loop_
_geom_angle_atom_site_label_1
_geom_angle_atom_site_label_2
_geom_angle_atom_site_label_3
_geom_angle_site_symmetry_1
_geom_angle_site_symmetry_3
_geom_angle
_geom_angle_publ_flag
C6 C1 C2 . . 117.2(4) ?
C6 C1 C7 . . 121.3(5) ?
C2 C1 C7 . . 121.6(5) ?
C3 C2 C1 . . 121.4(5) ?
C3 C2 H2 . . 119.3 ?
C1 C2 H2 . . 119.3 ?
C4 C3 C2 . . 119.0(5) ?
C4 C3 H3 . . 120.5 ?
C2 C3 H3 . . 120.5 ?
C3 C4 C5 . . 121.6(5) ?
C3 C4 Br1 . . 119.3(4) ?
C5 C4 Br1 . . 119.1(4) ?
C6 C5 C4 . . 118.3(5) ?
C6 C5 H5 . . 120.9 ?
C4 C5 H5 . . 120.9 ?
C5 C6 C1 . . 122.5(5) ?
C5 C6 H6 . . 118.7 ?
C1 C6 H6 . . 118.7 ?
C1 C7 C8 . . 113.2(4) ?
C1 C7 H7A . . 108.9 ?
C8 C7 H7A . . 108.9 ?
C1 C7 H7B . . 108.9 ?
C8 C7 H7B . . 108.9 ?
H7A C7 H7B . . 107.7 ?
O2 C8 N1 . . 123.6(4) ?
O2 C8 C7 . . 121.6(4) ?
N1 C8 C7 . . 114.8(4) ?
C10 C9 C14 . . 119.3(4) ?
C10 C9 N1 . . 119.0(4) ?
C14 C9 N1 . . 121.6(4) ?
O1 C10 C9 . . 115.3(4) ?
O1 C10 C11 . . 124.8(5) ?
C9 C10 C11 . . 119.9(5) ?
C12 C11 C10 . . 119.9(5) ?
C12 C11 H11 . . 120.1 ?
C10 C11 H11 . . 120.1 ?
C11 C12 C13 . . 121.1(5) ?
C11 C12 H12 . . 119.4 ?
C13 C12 H12 . . 119.4 ?
C12 C13 C14 . . 119.8(5) ?
C12 C13 H13 . . 120.1 ?
C14 C13 H13 . . 120.1 ?
C13 C14 C9 . . 119.9(5) ?
C13 C14 H14 . . 120.0 ?
C9 C14 H14 . . 120.0 ?
O1 C15 H15A . . 109.5 ?
O1 C15 H15B . . 109.5 ?
H15A C15 H15B . . 109.5 ?
O1 C15 H15C . . 109.5 ?
H15A C15 H15C . . 109.5 ?
H15B C15 H15C . . 109.5 ?
C8 N1 C9 . . 126.0(4) ?
C8 N1 H1 . . 120(4) ?
C9 N1 H1 . . 114(4) ?
C10 O1 C15 . . 118.3(4) ?

loop_
_geom_bond_atom_site_label_1
_geom_bond_atom_site_label_2
_geom_bond_site_symmetry_2
_geom_bond_distance
_geom_bond_publ_flag
Br1 C4 . 1.910(5) ?
C1 C6 . 1.383(7) ?
C1 C2 . 1.403(7) ?
C1 C7 . 1.505(6) ?
C2 C3 . 1.394(7) ?
C2 H2 . 0.9300 ?
C3 C4 . 1.361(7) ?
C3 H3 . 0.9300 ?
C4 C5 . 1.393(7) ?
C5 C6 . 1.381(7) ?
C5 H5 . 0.9300 ?
C6 H6 . 0.9300 ?
C7 C8 . 1.521(6) ?
C7 H7A . 0.9700 ?
C7 H7B . 0.9700 ?
C8 O2 . 1.220(5) ?
C8 N1 . 1.346(6) ?
C9 C10 . 1.388(7) ?
C9 C14 . 1.397(7) ?
C9 N1 . 1.424(6) ?
C10 O1 . 1.367(6) ?
C10 C11 . 1.399(7) ?
C11 C12 . 1.365(8) ?
C11 H11 . 0.9300 ?
C12 C13 . 1.372(7) ?
C12 H12 . 0.9300 ?
C13 C14 . 1.394(7) ?
C13 H13 . 0.9300 ?
C14 H14 . 0.9300 ?
C15 O1 . 1.421(6) ?
C15 H15A . 0.9600 ?
C15 H15B . 0.9600 ?
C15 H15C . 0.9600 ?
N1 H1 . 0.81(5) ?

loop_
_geom_hbond_atom_site_label_D
_geom_hbond_atom_site_label_H
_geom_hbond_atom_site_label_A
_geom_hbond_site_symmetry_A
_geom_hbond_distance_DH
_geom_hbond_distance_HA
_geom_hbond_distance_DA
_geom_hbond_angle_DHA
N1 H1 O2 1_655 0.81(5) 2.13(5) 2.912(6) 160(5)
C15 H15C Cg1 1_655 0.96 2.86 3.617(7) 137.0

loop_
_geom_torsion_atom_site_label_1
_geom_torsion_atom_site_label_2
_geom_torsion_atom_site_label_3
_geom_torsion_atom_site_label_4
_geom_torsion_site_symmetry_1
_geom_torsion_site_symmetry_2
_geom_torsion_site_symmetry_3
_geom_torsion_site_symmetry_4
_geom_torsion
_geom_torsion_publ_flag
C6 C1 C2 C3 . . . . 0.6(7) ?
C7 C1 C2 C3 . . . . -179.2(4) ?
C1 C2 C3 C4 . . . . -1.6(7) ?
C2 C3 C4 C5 . . . . 1.8(8) ?
C2 C3 C4 Br1 . . . . -176.6(4) ?
C3 C4 C5 C6 . . . . -1.0(8) ?
Br1 C4 C5 C6 . . . . 177.4(4) ?
C4 C5 C6 C1 . . . . -0.1(7) ?
C2 C1 C6 C5 . . . . 0.2(7) ?
C7 C1 C6 C5 . . . . 180.0(4) ?
C6 C1 C7 C8 . . . . -71.8(6) ?
C2 C1 C7 C8 . . . . 107.9(5) ?
C1 C7 C8 O2 . . . . -10.1(7) ?
C1 C7 C8 N1 . . . . 171.8(4) ?
C14 C9 C10 O1 . . . . -179.2(4) ?
N1 C9 C10 O1 . . . . 3.8(7) ?
C14 C9 C10 C11 . . . . 0.9(7) ?
N1 C9 C10 C11 . . . . -176.1(4) ?
O1 C10 C11 C12 . . . . 178.4(5) ?
C9 C10 C11 C12 . . . . -1.8(8) ?
C10 C11 C12 C13 . . . . 0.6(8) ?
C11 C12 C13 C14 . . . . 1.4(8) ?
C12 C13 C14 C9 . . . . -2.2(8) ?
C10 C9 C14 C13 . . . . 1.0(7) ?
N1 C9 C14 C13 . . . . 178.0(5) ?
O2 C8 N1 C9 . . . . 4.5(8) ?
C7 C8 N1 C9 . . . . -177.4(5) ?
C10 C9 N1 C8 . . . . -142.9(5) ?
C14 C9 N1 C8 . . . . 40.2(7) ?
C9 C10 O1 C15 . . . . -179.3(4) ?
C11 C10 O1 C15 . . . . 0.6(7) ?

loop_
_cod_related_entry_id
_cod_related_entry_database
_cod_related_entry_code
1 ChemSpider 583288
